data_4514233
loop_
_publ_author_name
'Song, Heng'
'Ye, Ke'
'Geng, Peiyu'
'Han, Xiao'
'Liao, Rongzhen'
'Tung, Chen-Ho'
'Wang, Wenguang'

_publ_section_title
;
 Activation of Epoxides by a Cooperative Iron--Thiolate Catalyst:
 Intermediacy of Ferrous Alkoxides in Catalytic Hydroboration
;
_journal_issue 11
_journal_name_full 'ACS Catalysis'
_journal_page_first 7709
_journal_paper_doi 10.1021/acscatal.7b02527
_journal_volume 7
_journal_year 2017
_chemical_formula_moiety 'C30 H32 Fe N P S'
_chemical_formula_sum 'C30 H32 Fe N P S'
_chemical_formula_weight 525.44
_chemical_name_systematic
;
 ?
;
_space_group_crystal_system monoclinic
_space_group_IT_number 15
_space_group_name_Hall '-I 2yc'
_space_group_name_H-M_alt 'I 1 2/c 1'
_symmetry_space_group_name_Hall '-I 2yc'
_symmetry_space_group_name_H-M 'I 1 2/c 1'
_atom_sites_solution_hydrogens geom
_atom_sites_solution_primary iterative
_audit_creation_date 2017-06-24
_audit_creation_method
;
Olex2 1.2-beta
(compiled 2016.02.19 svn.r3266 for OlexSys, GUI svn.r5155)
;
_cell_angle_alpha 90
_cell_angle_beta 95.742(2)
_cell_angle_gamma 90
_cell_formula_units_Z 8
_cell_length_a 15.7631(3)
_cell_length_b 9.2957(2)
_cell_length_c 35.3175(8)
_cell_measurement_reflns_used 5013
_cell_measurement_temperature 100.01(10)
_cell_measurement_theta_max 70.9590
_cell_measurement_theta_min 5.0350
_cell_volume 5149.07(19)
_computing_cell_refinement 'CrysAlisPro 1.171.38.41 (Rigaku OD, 2015)'
_computing_data_collection 'CrysAlisPro 1.171.38.41 (Rigaku OD, 2015)'
_computing_data_reduction 'CrysAlisPro 1.171.38.41 (Rigaku OD, 2015)'
_computing_molecular_graphics 'Olex2 (Dolomanov et al., 2009)'
_computing_publication_material 'Olex2 (Dolomanov et al., 2009)'
_computing_structure_refinement 'ShelXL (Sheldrick, 2015)'
_computing_structure_solution
;
Superflip (Palatinus & Chapuis, 2007;Palatinus & van der Lee, 2008;
Palatinus et al., 2012)
;
_diffrn_ambient_environment N~2~
_diffrn_ambient_temperature 100.01(10)
_diffrn_detector 'CCD plate'
_diffrn_detector_area_resol_mean 16.0793
_diffrn_detector_type Eos
_diffrn_measured_fraction_theta_full 0.999
_diffrn_measured_fraction_theta_max 0.979
_diffrn_measurement_details
;
List of Runs (angles in degrees, time in seconds):

  # Type    Start    End  Width  t~exp~   \w     \q     \k     \f   Frames
--------------------------------------------------------------------------
  1  \w     43.00  68.00   1.00    1.47    --    0.00  57.00  90.00   25
  2  \w    -14.00  26.00   1.00    5.88    --   54.00 -57.00 120.00   40
  3  \w     28.00 107.00   1.00    5.88    --   54.00-122.00  60.00   79
  4  \w     42.00  95.00   1.00    5.88    --  108.00-111.00  90.00   53
  5  \w     36.00 145.00   1.00    5.88    --  108.00 -91.00 120.00  109
  6  \w     61.00 130.00   1.00    5.88    --  108.00 -63.00 -90.00   69
  7  \w     87.00 153.00   1.00    5.88    --  108.00  63.00 -90.00   66
  8  \w    141.00 167.00   1.00    5.88    --  108.00 111.00  30.00   26
  9  \w    115.00 147.00   1.00    5.88    --  108.00 178.00 120.00   32
 10  \w     86.00 165.00   1.00    5.88    --  108.00  77.00  30.00   79
 11  \w     72.00 114.00   1.00    5.88    --  108.00 178.00-180.00   42
 12  \w     34.00 122.00   1.00    5.88    --   54.00  57.00 -90.00   88
 13  \w     61.00  93.00   1.00    5.88    --  108.00 178.00 120.00   32
 14  \w    -20.00  13.00   1.00    1.47    --    0.00  57.00  90.00   33
 15  \w    -66.00 -18.00   1.00    1.47    --    0.00 151.00 -56.00   48
 16  \w     16.00  75.00   1.00    5.88    --   54.00 -37.00 -90.00   59
 17  \w    -10.00  24.00   1.00    1.47    --    0.00 -77.00-150.00   34
;
_diffrn_measurement_device 'four-circle diffractometer'
_diffrn_measurement_device_type 'SuperNova, Dual, Cu at zero, Eos'
_diffrn_measurement_method '\w scans'
_diffrn_orient_matrix_type 'CrysAlisPro convention (1999,Acta A55,543-557)'
_diffrn_orient_matrix_UB_11 -0.0245685000
_diffrn_orient_matrix_UB_12 -0.1559454000
_diffrn_orient_matrix_UB_13 0.0088045000
_diffrn_orient_matrix_UB_21 -0.0052959000
_diffrn_orient_matrix_UB_22 -0.0367127000
_diffrn_orient_matrix_UB_23 -0.0427296000
_diffrn_orient_matrix_UB_31 0.0949313000
_diffrn_orient_matrix_UB_32 -0.0423310000
_diffrn_orient_matrix_UB_33 0.0044831000
_diffrn_radiation_monochromator mirror
_diffrn_radiation_probe x-ray
_diffrn_radiation_type CuK\a
_diffrn_radiation_wavelength 1.54184
_diffrn_reflns_av_R_equivalents 0.0189
_diffrn_reflns_av_unetI/netI 0.0246
_diffrn_reflns_Laue_measured_fraction_full 0.999
_diffrn_reflns_Laue_measured_fraction_max 0.979
_diffrn_reflns_limit_h_max 19
_diffrn_reflns_limit_h_min -13
_diffrn_reflns_limit_k_max 10
_diffrn_reflns_limit_k_min -11
_diffrn_reflns_limit_l_max 38
_diffrn_reflns_limit_l_min -43
_diffrn_reflns_number 9732
_diffrn_reflns_point_group_measured_fraction_full 0.999
_diffrn_reflns_point_group_measured_fraction_max 0.979
_diffrn_reflns_theta_full 67.684
_diffrn_reflns_theta_max 70.966
_diffrn_reflns_theta_min 4.921
_diffrn_source 'micro-focus sealed X-ray tube'
_diffrn_source_type 'SuperNova (Cu) X-ray Source'
_exptl_absorpt_coefficient_mu 6.174
_exptl_absorpt_correction_T_max 1.00000
_exptl_absorpt_correction_T_min 0.58796
_exptl_absorpt_correction_type multi-scan
_exptl_absorpt_process_details
;
CrysAlisPro 1.171.38.41 (Rigaku Oxford Diffraction, 2015)
Empirical absorption correction using spherical harmonics,
 implemented in SCALE3 ABSPACK scaling algorithm.
;
_exptl_crystal_density_diffrn 1.356
_exptl_crystal_description block
_exptl_crystal_F_000 2208
_refine_diff_density_max 0.322
_refine_diff_density_min -0.426
_refine_diff_density_rms 0.052
_refine_ls_extinction_method none
_refine_ls_goodness_of_fit_ref 1.054
_refine_ls_hydrogen_treatment constr
_refine_ls_matrix_type full
_refine_ls_number_parameters 312
_refine_ls_number_reflns 4874
_refine_ls_number_restraints 0
_refine_ls_restrained_S_all 1.054
_refine_ls_R_factor_all 0.0315
_refine_ls_R_factor_gt 0.0290
_refine_ls_shift/su_max 0.002
_refine_ls_shift/su_mean 0.000
_refine_ls_structure_factor_coef Fsqd
_refine_ls_weighting_details 'w=1/[\s^2^(Fo^2^)+(0.0405P)^2^+4.9897P] where P=(Fo^2^+2Fc^2^)/3'
_refine_ls_weighting_scheme calc
_refine_ls_wR_factor_gt 0.0745
_refine_ls_wR_factor_ref 0.0763
_reflns_Friedel_coverage 0.000
_reflns_number_gt 4570
_reflns_number_total 4874
_reflns_threshold_expression 'I > 2\s(I)'
_cod_data_source_file cs7b02527_si_002.cif
_cod_data_source_block 1(NCMe)
_cod_depositor_comments 'Adding full bibliography for 4514233--4514239.cif.'
_cod_original_cell_volume 5149.1(2)
_cod_database_code 4514233
_shelxl_version_number 2013-4
_shelx_space_group_comment
;
The symmetry employed for this shelxl refinement is uniquely defined
by the following loop, which should always be used as a source of
symmetry information in preference to the above space-group names.
They are only intended as comments.
;
_reflns_odcompleteness_completeness 99.98
_reflns_odcompleteness_iscentric 1
_reflns_odcompleteness_theta 66.97
_olex2_refinement_description
;
1. Fixed Uiso
 At 1.2 times of:
  All C(H) groups
 At 1.5 times of:
  All C(H,H,H) groups
2.a Me refined with riding coordinates:
 C2(H2A,H2B,H2C)
2.b Aromatic/amide H refined with riding coordinates:
 C12(H12), C13(H13), C14(H14), C15(H15), C17(H17), C18(H18), C19(H19),
 C20(H20), C21(H21), C23(H23), C24(H24), C25(H25), C26(H26), C27(H27)
2.c Idealised Me refined as rotating group:
 C6(H6A,H6B,H6C), C7(H7A,H7B,H7C), C8(H8A,H8B,H8C), C9(H9A,H9B,H9C), C10(H10A,
 H10B,H10C)
;
_olex2_submission_special_instructions 'No special instructions were received'
_oxdiff_exptl_absorpt_empirical_details
;
Empirical correction (ABSPACK) includes:
- Absorption correction using spherical harmonics
- Frame scaling
;
_oxdiff_exptl_absorpt_empirical_full_max 1.363
_oxdiff_exptl_absorpt_empirical_full_min 0.752

loop_
_space_group_symop_operation_xyz
'x, y, z'
'-x, y, -z+1/2'
'x+1/2, y+1/2, z+1/2'
'-x+1/2, y+1/2, -z+1'
'-x, -y, -z'
'x, -y, z-1/2'
'-x+1/2, -y+1/2, -z+1/2'
'x+1/2, -y+1/2, z'

loop_
_atom_site_label
_atom_site_type_symbol
_atom_site_fract_x
_atom_site_fract_y
_atom_site_fract_z
_atom_site_U_iso_or_equiv
_atom_site_adp_type
_atom_site_occupancy
_atom_site_site_symmetry_order
_atom_site_calc_flag
_atom_site_refinement_flags_posn
C29 C 0.71566(11) 0.52769(19) 0.32501(5) 0.0151(3) Uani 1 1 d .
C30 C 0.66204(11) 0.54979(19) 0.29003(5) 0.0152(3) Uani 1 1 d .
C3 C 0.66177(11) 0.69876(19) 0.28129(5) 0.0151(3) Uani 1 1 d .
C4 C 0.71646(11) 0.77035(19) 0.31057(5) 0.0152(3) Uani 1 1 d .
C5 C 0.75030(11) 0.66482(18) 0.33698(5) 0.0143(3) Uani 1 1 d .
C6 C 0.82074(11) 0.6909(2) 0.36817(5) 0.0173(4) Uani 1 1 d .
H6A H 0.8741 0.6989 0.3574 0.026 Uiso 1 1 calc GR
H6B H 0.8234 0.6120 0.3858 0.026 Uiso 1 1 calc GR
H6C H 0.8097 0.7784 0.3812 0.026 Uiso 1 1 calc GR
C7 C 0.73576(12) 0.3824(2) 0.34201(5) 0.0192(4) Uani 1 1 d .
H7A H 0.7698 0.3292 0.3258 0.029 Uiso 1 1 calc GR
H7B H 0.6837 0.3314 0.3445 0.029 Uiso 1 1 calc GR
H7C H 0.7667 0.3936 0.3667 0.029 Uiso 1 1 calc GR
C8 C 0.62055(12) 0.4307(2) 0.26632(5) 0.0199(4) Uani 1 1 d .
H8A H 0.5836 0.4709 0.2458 0.030 Uiso 1 1 calc GR
H8B H 0.5878 0.3717 0.2818 0.030 Uiso 1 1 calc GR
H8C H 0.6636 0.3733 0.2562 0.030 Uiso 1 1 calc GR
C9 C 0.61651(12) 0.7709(2) 0.24719(5) 0.0197(4) Uani 1 1 d .
H9A H 0.6574 0.8024 0.2306 0.030 Uiso 1 1 calc GR
H9B H 0.5855 0.8525 0.2552 0.030 Uiso 1 1 calc GR
H9C H 0.5776 0.7043 0.2339 0.030 Uiso 1 1 calc GR
C10 C 0.73940(11) 0.92709(19) 0.31007(5) 0.0194(4) Uani 1 1 d .
H10A H 0.7749 0.9508 0.3329 0.029 Uiso 1 1 calc GR
H10B H 0.6883 0.9840 0.3086 0.029 Uiso 1 1 calc GR
H10C H 0.7696 0.9467 0.2884 0.029 Uiso 1 1 calc GR
C11 C 0.47239(11) 0.50926(18) 0.37958(5) 0.0140(3) Uani 1 1 d .
C12 C 0.40203(11) 0.42516(19) 0.38775(5) 0.0180(4) Uani 1 1 d .
H12 H 0.3725 0.3717 0.3685 0.022 Uiso 1 1 calc R
C13 C 0.37626(11) 0.42104(19) 0.42399(5) 0.0193(4) Uani 1 1 d .
H13 H 0.3291 0.3662 0.4287 0.023 Uiso 1 1 calc R
C14 C 0.42029(12) 0.4984(2) 0.45377(5) 0.0196(4) Uani 1 1 d .
H14 H 0.4030 0.4946 0.4782 0.024 Uiso 1 1 calc R
C15 C 0.48996(11) 0.58057(19) 0.44632(5) 0.0170(4) Uani 1 1 d .
H15 H 0.5201 0.6312 0.4660 0.020 Uiso 1 1 calc R
C16 C 0.51578(11) 0.58858(18) 0.40958(5) 0.0141(3) Uani 1 1 d .
C17 C 0.70303(11) 0.48756(19) 0.43739(5) 0.0165(4) Uani 1 1 d .
H17 H 0.6675 0.4245 0.4228 0.020 Uiso 1 1 calc R
C18 C 0.76731(12) 0.4332(2) 0.46301(5) 0.0194(4) Uani 1 1 d .
H18 H 0.7745 0.3342 0.4655 0.023 Uiso 1 1 calc R
C19 C 0.82102(11) 0.5258(2) 0.48493(5) 0.0199(4) Uani 1 1 d .
H19 H 0.8639 0.4894 0.5023 0.024 Uiso 1 1 calc R
C20 C 0.81013(12) 0.6726(2) 0.48069(5) 0.0193(4) Uani 1 1 d .
H20 H 0.8465 0.7351 0.4951 0.023 Uiso 1 1 calc R
C21 C 0.74530(11) 0.72791(19) 0.45512(5) 0.0173(4) Uani 1 1 d .
H21 H 0.7383 0.8269 0.4527 0.021 Uiso 1 1 calc R
C22 C 0.69076(11) 0.63548(19) 0.43311(5) 0.0133(3) Uani 1 1 d .
C23 C 0.51123(11) 0.92315(19) 0.42590(5) 0.0157(4) Uani 1 1 d .
H23 H 0.4707 0.8556 0.4314 0.019 Uiso 1 1 calc R
C24 C 0.49747(11) 1.0684(2) 0.43267(5) 0.0194(4) Uani 1 1 d .
H24 H 0.4475 1.0972 0.4424 0.023 Uiso 1 1 calc R
C25 C 0.55749(12) 1.17051(19) 0.42499(5) 0.0185(4) Uani 1 1 d .
H25 H 0.5481 1.2674 0.4296 0.022 Uiso 1 1 calc R
C26 C 0.63175(11) 1.12661(19) 0.41032(5) 0.0179(4) Uani 1 1 d .
H26 H 0.6727 1.1942 0.4054 0.021 Uiso 1 1 calc R
C27 C 0.64497(11) 0.98250(19) 0.40301(5) 0.0161(3) Uani 1 1 d .
H27 H 0.6944 0.9545 0.3927 0.019 Uiso 1 1 calc R
C28 C 0.58538(11) 0.87829(18) 0.41093(5) 0.0140(3) Uani 1 1 d .
C1 C 0.50902(11) 0.9396(2) 0.32287(5) 0.0186(4) Uani 1 1 d .
C2 C 0.46344(14) 1.0767(2) 0.31925(6) 0.0311(5) Uani 1 1 d .
H2A H 0.4661 1.1228 0.3437 0.047 Uiso 1 1 calc R
H2B H 0.4049 1.0597 0.3100 0.047 Uiso 1 1 calc R
H2C H 0.4893 1.1375 0.3017 0.047 Uiso 1 1 calc R
Fe1 Fe 0.61693(2) 0.66958(3) 0.33511(2) 0.01126(8) Uani 1 1 d .
N1 N 0.54509(9) 0.83347(16) 0.32684(4) 0.0148(3) Uani 1 1 d .
P1 P 0.60630(3) 0.69287(4) 0.39665(2) 0.01145(10) Uani 1 1 d .
S1 S 0.50598(3) 0.51186(5) 0.33410(2) 0.01600(10) Uani 1 1 d .

loop_
_atom_site_aniso_label
_atom_site_aniso_U_11
_atom_site_aniso_U_22
_atom_site_aniso_U_33
_atom_site_aniso_U_23
_atom_site_aniso_U_13
_atom_site_aniso_U_12
C29 0.0132(8) 0.0150(8) 0.0170(8) -0.0013(7) 0.0014(6) 0.0019(7)
C30 0.0134(8) 0.0165(8) 0.0157(8) -0.0019(7) 0.0018(6) 0.0006(7)
C3 0.0132(8) 0.0177(8) 0.0149(8) 0.0013(7) 0.0032(6) 0.0012(7)
C4 0.0132(8) 0.0155(9) 0.0171(8) 0.0021(7) 0.0028(6) 0.0002(7)
C5 0.0103(8) 0.0158(8) 0.0170(8) 0.0000(7) 0.0023(6) 0.0007(6)
C6 0.0121(8) 0.0206(9) 0.0188(9) -0.0014(7) -0.0007(7) -0.0001(7)
C7 0.0213(9) 0.0152(9) 0.0207(9) 0.0023(7) 0.0004(7) 0.0032(7)
C8 0.0213(9) 0.0207(9) 0.0176(8) -0.0037(7) 0.0008(7) -0.0018(7)
C9 0.0197(9) 0.0235(10) 0.0156(8) 0.0040(7) 0.0006(7) 0.0023(7)
C10 0.0184(9) 0.0162(9) 0.0236(9) 0.0019(7) 0.0026(7) -0.0026(7)
C11 0.0116(8) 0.0107(8) 0.0193(8) 0.0028(6) -0.0008(6) 0.0027(6)
C12 0.0145(8) 0.0135(8) 0.0248(9) 0.0032(7) -0.0035(7) -0.0009(7)
C13 0.0124(8) 0.0160(9) 0.0297(10) 0.0085(8) 0.0025(7) 0.0000(7)
C14 0.0195(9) 0.0191(9) 0.0209(9) 0.0070(7) 0.0050(7) 0.0038(7)
C15 0.0188(9) 0.0147(8) 0.0173(8) 0.0021(7) 0.0008(7) 0.0016(7)
C16 0.0144(8) 0.0103(8) 0.0172(8) 0.0033(7) -0.0002(6) 0.0018(6)
C17 0.0178(9) 0.0135(8) 0.0179(8) -0.0012(7) 0.0011(7) -0.0012(7)
C18 0.0223(9) 0.0151(9) 0.0211(9) 0.0018(7) 0.0028(7) 0.0052(7)
C19 0.0167(9) 0.0257(10) 0.0166(8) 0.0035(7) -0.0015(7) 0.0039(7)
C20 0.0179(9) 0.0222(10) 0.0171(9) -0.0011(7) -0.0022(7) -0.0019(7)
C21 0.0197(9) 0.0131(8) 0.0183(9) -0.0005(7) -0.0015(7) 0.0001(7)
C22 0.0132(8) 0.0137(8) 0.0129(8) 0.0004(6) 0.0005(6) 0.0003(7)
C23 0.0135(8) 0.0141(8) 0.0189(8) 0.0014(7) -0.0014(6) -0.0023(7)
C24 0.0146(8) 0.0176(9) 0.0257(9) -0.0020(7) 0.0013(7) 0.0026(7)
C25 0.0190(9) 0.0107(8) 0.0248(9) -0.0006(7) -0.0024(7) 0.0017(7)
C26 0.0183(9) 0.0123(8) 0.0223(9) 0.0021(7) -0.0013(7) -0.0022(7)
C27 0.0143(8) 0.0154(8) 0.0185(8) -0.0005(7) 0.0012(6) 0.0003(7)
C28 0.0152(8) 0.0121(8) 0.0136(8) 0.0001(6) -0.0037(6) 0.0004(7)
C1 0.0177(9) 0.0188(9) 0.0188(9) 0.0006(7) -0.0006(7) 0.0001(8)
C2 0.0343(11) 0.0206(10) 0.0376(12) 0.0029(9) -0.0003(9) 0.0112(9)
Fe1 0.01050(14) 0.01060(14) 0.01229(14) 0.00038(10) -0.00079(10) -0.00025(10)
N1 0.0138(7) 0.0172(8) 0.0128(7) 0.0007(6) -0.0010(5) -0.0012(6)
P1 0.0121(2) 0.00895(19) 0.0128(2) -0.00008(15) -0.00118(15) -0.00065(15)
S1 0.0153(2) 0.0164(2) 0.0158(2) -0.00205(16) -0.00102(15) -0.00468(16)

loop_
_atom_type_symbol
_atom_type_description
_atom_type_scat_dispersion_real
_atom_type_scat_dispersion_imag
_atom_type_scat_source
C C 0.0181 0.0091 'International Tables Vol C Tables 4.2.6.8 and 6.1.1.4'
H H 0.0000 0.0000 'International Tables Vol C Tables 4.2.6.8 and 6.1.1.4'
N N 0.0311 0.0180 'International Tables Vol C Tables 4.2.6.8 and 6.1.1.4'
Fe Fe -1.1336 3.1974 'International Tables Vol C Tables 4.2.6.8 and 6.1.1.4'
P P 0.2955 0.4335 'International Tables Vol C Tables 4.2.6.8 and 6.1.1.4'
S S 0.3331 0.5567 'International Tables Vol C Tables 4.2.6.8 and 6.1.1.4'

loop_
_geom_angle_atom_site_label_1
_geom_angle_atom_site_label_2
_geom_angle_atom_site_label_3
_geom_angle
C30 C29 C7 123.68(16)
C30 C29 Fe1 71.01(10)
C5 C29 C30 107.44(15)
C5 C29 C7 128.60(15)
C5 C29 Fe1 70.00(10)
C7 C29 Fe1 128.98(13)
C29 C30 C8 124.06(16)
C29 C30 Fe1 69.10(10)
C3 C30 C29 108.34(15)
C3 C30 C8 127.44(16)
C3 C30 Fe1 69.95(10)
C8 C30 Fe1 130.27(12)
C30 C3 C4 107.82(15)
C30 C3 C9 127.14(16)
C30 C3 Fe1 70.89(10)
C4 C3 C9 124.99(16)
C4 C3 Fe1 69.10(10)
C9 C3 Fe1 127.37(12)
C3 C4 C10 124.54(15)
C3 C4 Fe1 70.76(10)
C5 C4 C3 108.10(15)
C5 C4 C10 127.07(16)
C5 C4 Fe1 70.50(10)
C10 C4 Fe1 129.19(12)
C29 C5 C6 126.23(16)
C29 C5 Fe1 70.03(10)
C4 C5 C29 108.27(15)
C4 C5 C6 124.83(16)
C4 C5 Fe1 69.84(10)
C6 C5 Fe1 133.16(12)
C12 C11 C16 117.92(16)
C12 C11 S1 120.97(14)
C16 C11 S1 121.10(13)
C13 C12 C11 121.01(17)
C12 C13 C14 120.82(16)
C15 C14 C13 118.94(17)
C14 C15 C16 121.01(17)
C11 C16 P1 115.03(13)
C15 C16 C11 120.29(16)
C15 C16 P1 124.65(13)
C18 C17 C22 121.01(17)
C17 C18 C19 120.24(17)
C20 C19 C18 119.35(17)
C19 C20 C21 120.65(17)
C20 C21 C22 120.35(17)
C17 C22 C21 118.40(16)
C17 C22 P1 116.44(13)
C21 C22 P1 125.08(13)
C24 C23 C28 120.42(16)
C25 C24 C23 120.64(17)
C24 C25 C26 119.29(16)
C27 C26 C25 120.17(17)
C26 C27 C28 121.13(17)
C23 C28 C27 118.34(16)
C23 C28 P1 124.46(13)
C27 C28 P1 116.95(13)
N1 C1 C2 177.9(2)
C29 Fe1 C30 39.89(6)
C29 Fe1 C3 66.83(7)
C29 Fe1 P1 111.10(5)
C29 Fe1 S1 100.02(5)
C30 Fe1 P1 148.66(5)
C30 Fe1 S1 87.99(5)
C3 Fe1 C30 39.15(7)
C3 Fe1 P1 159.96(5)
C3 Fe1 S1 113.21(5)
C4 Fe1 C29 67.08(7)
C4 Fe1 C30 66.55(7)
C4 Fe1 C3 40.14(7)
C4 Fe1 C5 39.67(7)
C4 Fe1 P1 119.92(5)
C4 Fe1 S1 152.73(5)
C5 Fe1 C29 39.97(7)
C5 Fe1 C30 66.58(7)
C5 Fe1 C3 66.80(7)
C5 Fe1 P1 98.38(5)
C5 Fe1 S1 138.76(5)
N1 Fe1 C29 156.54(7)
N1 Fe1 C30 122.92(6)
N1 Fe1 C3 90.38(7)
N1 Fe1 C4 92.14(7)
N1 Fe1 C5 126.93(7)
N1 Fe1 P1 88.28(5)
N1 Fe1 S1 93.94(5)
P1 Fe1 S1 86.837(17)
C1 N1 Fe1 173.27(15)
C16 P1 C22 101.58(8)
C16 P1 C28 105.32(8)
C16 P1 Fe1 109.48(6)
C22 P1 Fe1 122.74(6)
C28 P1 C22 102.57(8)
C28 P1 Fe1 113.35(6)
C11 S1 Fe1 107.34(6)

loop_
_geom_bond_atom_site_label_1
_geom_bond_atom_site_label_2
_geom_bond_distance
C29 C30 1.440(2)
C29 C5 1.434(2)
C29 C7 1.499(2)
C29 Fe1 2.0976(17)
C30 C3 1.419(2)
C30 C8 1.498(2)
C30 Fe1 2.1231(17)
C3 C4 1.441(2)
C3 C9 1.496(2)
C3 Fe1 2.1108(17)
C4 C5 1.420(2)
C4 C10 1.502(2)
C4 Fe1 2.0886(17)
C5 C6 1.503(2)
C5 Fe1 2.0973(17)
C11 C12 1.410(2)
C11 C16 1.410(2)
C11 S1 1.7409(18)
C12 C13 1.382(3)
C13 C14 1.399(3)
C14 C15 1.385(3)
C15 C16 1.400(2)
C16 P1 1.8206(17)
C17 C18 1.385(2)
C17 C22 1.395(2)
C18 C19 1.388(3)
C19 C20 1.382(3)
C20 C21 1.393(2)
C21 C22 1.396(2)
C22 P1 1.8364(17)
C23 C24 1.392(3)
C23 C28 1.394(2)
C24 C25 1.386(3)
C25 C26 1.388(3)
C26 C27 1.384(2)
C27 C28 1.397(2)
C28 P1 1.8350(18)
C1 C2 1.462(3)
C1 N1 1.140(2)
Fe1 N1 1.9033(15)
Fe1 P1 2.2070(5)
Fe1 S1 2.2797(5)
